data_2218434
loop_
_publ_author_name
'Liu, Bo-Nian'
'Tang, Shi-Gui'
'Li, Hao-Yuan'
'Xu, Ye-Ming'
'Guo, Cheng'

_publ_section_title
;
 5-Bromo-2-methylpyridine <i>N</i>-oxide
;
_journal_coeditor_code HK2459
_journal_issue 6
_journal_name_full 'Acta Crystallographica Section E'
_journal_page_first o1060
_journal_paper_doi 10.1107/S1600536808013391
_journal_volume 64
_journal_year 2008
_chemical_formula_iupac 'C6 H6 Br N O'
_chemical_formula_moiety 'C6 H6 Br N O'
_chemical_formula_sum 'C6 H6 Br N O'
_chemical_formula_weight 188.03
_chemical_name_systematic
;
5-Bromo-2-methylpyridine N-oxide
;
_space_group_IT_number 14
_symmetry_cell_setting monoclinic
_symmetry_space_group_name_Hall '-P 2yn'
_symmetry_space_group_name_H-M 'P 1 21/n 1'
_atom_sites_solution_hydrogens geom
_atom_sites_solution_primary direct
_atom_sites_solution_secondary difmap
_audit_creation_method SHELXL-97
_cell_angle_alpha 90.00
_cell_angle_beta 111.01(3)
_cell_angle_gamma 90.00
_cell_formula_units_Z 4
_cell_length_a 7.3060(15)
_cell_length_b 11.351(2)
_cell_length_c 8.4950(17)
_cell_measurement_reflns_used 25
_cell_measurement_temperature 294(2)
_cell_measurement_theta_max 13
_cell_measurement_theta_min 10
_cell_volume 657.7(3)
_computing_cell_refinement 'CAD-4 Software (Enraf--Nonius, 1989)'
_computing_data_collection 'CAD-4 Software (Enraf--Nonius, 1989)'
_computing_data_reduction 'XCAD4 (Harms & Wocadlo, 1995)'
_computing_molecular_graphics 'PLATON (Spek, 2003)'
_computing_publication_material 'SHELXTL (Sheldrick, 2008)'
_computing_structure_refinement 'SHELXL97 (Sheldrick, 2008)'
_computing_structure_solution 'SHELXS97 (Sheldrick, 2008)'
_diffrn_ambient_temperature 294(2)
_diffrn_measured_fraction_theta_full 1.000
_diffrn_measured_fraction_theta_max 1.000
_diffrn_measurement_device_type 'Enraf--Nonius CAD-4'
_diffrn_measurement_method \w/2\q
_diffrn_radiation_monochromator graphite
_diffrn_radiation_source 'fine-focus sealed tube'
_diffrn_radiation_type MoK\a
_diffrn_radiation_wavelength 0.71073
_diffrn_reflns_av_R_equivalents 0.0361
_diffrn_reflns_av_sigmaI/netI 0.0825
_diffrn_reflns_limit_h_max 8
_diffrn_reflns_limit_h_min -8
_diffrn_reflns_limit_k_max 13
_diffrn_reflns_limit_k_min 0
_diffrn_reflns_limit_l_max 10
_diffrn_reflns_limit_l_min 0
_diffrn_reflns_number 1275
_diffrn_reflns_theta_full 25.16
_diffrn_reflns_theta_max 25.16
_diffrn_reflns_theta_min 3.13
_diffrn_standards_decay_% 0
_diffrn_standards_interval_time 120
_diffrn_standards_number 3
_exptl_absorpt_coefficient_mu 6.158
_exptl_absorpt_correction_T_max 0.7482
_exptl_absorpt_correction_T_min 0.5779
_exptl_absorpt_correction_type psi-scan
_exptl_absorpt_process_details '(North <i>et al.</i>,  1968)'
_exptl_crystal_colour colorless
_exptl_crystal_density_diffrn 1.899
_exptl_crystal_density_method 'not measured'
_exptl_crystal_description block
_exptl_crystal_F_000 368
_exptl_crystal_size_max 0.10
_exptl_crystal_size_mid 0.05
_exptl_crystal_size_min 0.05
_refine_diff_density_max 0.869
_refine_diff_density_min -0.694
_refine_ls_extinction_method none
_refine_ls_goodness_of_fit_ref 1.049
_refine_ls_hydrogen_treatment constr
_refine_ls_matrix_type full
_refine_ls_number_parameters 76
_refine_ls_number_reflns 1180
_refine_ls_number_restraints 0
_refine_ls_restrained_S_all 1.049
_refine_ls_R_factor_all 0.1059
_refine_ls_R_factor_gt 0.0634
_refine_ls_shift/su_max 0.000
_refine_ls_shift/su_mean 0.000
_refine_ls_structure_factor_coef Fsqd
_refine_ls_weighting_details 'calc w=1/[\s^2^(Fo^2^)+(0.08P)^2^+P] where P=(Fo^2^+2Fc^2^)/3'
_refine_ls_weighting_scheme calc
_refine_ls_wR_factor_gt 0.1430
_refine_ls_wR_factor_ref 0.1621
_reflns_number_gt 747
_reflns_number_total 1180
_reflns_threshold_expression I>2\s(I)
_cod_data_source_file hk2459.cif
_cod_data_source_block I
_cod_original_sg_symbol_H-M 'P 21/n'
_cod_database_code 2218434
_cod_database_fobs_code 2218434

loop_
_symmetry_equiv_pos_as_xyz
'x, y, z'
'-x+1/2, y+1/2, -z+1/2'
'-x, -y, -z'
'x-1/2, -y-1/2, z-1/2'

loop_
_atom_site_type_symbol
_atom_site_label
_atom_site_fract_x
_atom_site_fract_y
_atom_site_fract_z
_atom_site_U_iso_or_equiv
_atom_site_adp_type
_atom_site_calc_flag
_atom_site_refinement_flags
_atom_site_occupancy
Br Br 0.17025(14) 0.74086(7) 0.64566(12) 0.0448(4) Uani d . 1
N N 0.6201(9) 0.9804(5) 0.7872(8) 0.0290(15) Uani d . 1
O O 0.6767(10) 1.0662(5) 0.8994(8) 0.0506(18) Uani d . 1
C C1 0.4547(13) 0.9187(7) 0.7722(10) 0.038(2) Uani d . 1
H H1A 0.3842 0.9381 0.8405 0.046 Uiso calc R 1
C C2 0.3901(11) 0.8283(6) 0.6579(10) 0.0289(18) Uani d . 1
C C3 0.4939(15) 0.7989(8) 0.5576(12) 0.045(2) Uani d . 1
H H3A 0.4523 0.7389 0.4781 0.053 Uiso calc R 1
C C4 0.6635(12) 0.8623(7) 0.5795(11) 0.038(2) Uani d . 1
H H4A 0.7354 0.8418 0.5127 0.045 Uiso calc R 1
C C5 0.7341(13) 0.9535(7) 0.6929(10) 0.036(2) Uani d . 1
C C6 0.9107(13) 1.0232(8) 0.7239(12) 0.047 Uani d . 1
H H6A 0.9754 0.9981 0.6493 0.071 Uiso calc R 1
H H6B 0.9971 1.0126 0.8387 0.071 Uiso calc R 1
H H6C 0.8761 1.1050 0.7043 0.071 Uiso calc R 1

loop_
_atom_site_aniso_label
_atom_site_aniso_U_11
_atom_site_aniso_U_22
_atom_site_aniso_U_33
_atom_site_aniso_U_12
_atom_site_aniso_U_13
_atom_site_aniso_U_23
Br 0.0512(6) 0.0387(6) 0.0354(6) -0.0061(5) 0.0045(4) 0.0010(5)
N 0.035(4) 0.022(3) 0.022(4) 0.009(3) 0.000(3) -0.006(3)
O 0.072(5) 0.042(4) 0.032(4) -0.021(3) 0.011(4) -0.016(3)
C1 0.050(6) 0.030(4) 0.027(5) -0.004(4) 0.004(4) -0.002(4)
C2 0.032(4) 0.020(4) 0.025(4) 0.006(3) -0.002(4) 0.006(3)
C3 0.050(6) 0.035(5) 0.036(5) 0.003(5) 0.001(5) -0.014(4)
C4 0.038(5) 0.037(5) 0.034(5) 0.013(4) 0.009(4) -0.008(4)
C5 0.051(5) 0.025(4) 0.021(5) 0.011(4) 0.000(4) 0.003(4)
C6 0.047 0.047 0.047 0.000 0.017 0.000

loop_
_atom_type_symbol
_atom_type_description
_atom_type_scat_dispersion_real
_atom_type_scat_dispersion_imag
_atom_type_scat_source
C C 0.0033 0.0016 'International Tables Vol C Tables 4.2.6.8 and 6.1.1.4'
H H 0.0000 0.0000 'International Tables Vol C Tables 4.2.6.8 and 6.1.1.4'
N N 0.0061 0.0033 'International Tables Vol C Tables 4.2.6.8 and 6.1.1.4'
O O 0.0106 0.0060 'International Tables Vol C Tables 4.2.6.8 and 6.1.1.4'
Br Br -0.2901 2.4595 'International Tables Vol C Tables 4.2.6.8 and 6.1.1.4'

loop_
_geom_angle_atom_site_label_1
_geom_angle_atom_site_label_2
_geom_angle_atom_site_label_3
_geom_angle
O N C1 118.9(7)
O N C5 118.9(7)
C1 N C5 122.1(7)
N C1 C2 121.2(8)
N C1 H1A 119.4
C2 C1 H1A 119.4
C3 C2 C1 119.7(8)
C3 C2 Br 119.7(6)
C1 C2 Br 120.6(6)
C2 C3 C4 117.3(8)
C2 C3 H3A 121.4
C4 C3 H3A 121.4
C5 C4 C3 125.0(8)
C5 C4 H4A 117.5
C3 C4 H4A 117.5
N C5 C4 114.7(8)
N C5 C6 117.1(7)
C4 C5 C6 128.2(8)
C5 C6 H6A 109.5
C5 C6 H6B 109.5
H6A C6 H6B 109.5
C5 C6 H6C 109.5
H6A C6 H6C 109.5
H6B C6 H6C 109.5

loop_
_geom_bond_atom_site_label_1
_geom_bond_atom_site_label_2
_geom_bond_distance
Br C2 1.859(8)
N O 1.322(8)
N C1 1.362(10)
N C5 1.381(10)
C1 C2 1.375(11)
C1 H1A 0.9300
C2 C3 1.369(12)
C3 C4 1.387(12)
C3 H3A 0.9300
C4 C5 1.382(12)
C4 H4A 0.9300
C5 C6 1.455(12)
C6 H6A 0.9600
C6 H6B 0.9600
C6 H6C 0.9600

loop_
_geom_hbond_atom_site_label_D
_geom_hbond_atom_site_label_H
_geom_hbond_atom_site_label_A
_geom_hbond_site_symmetry_A
_geom_hbond_distance_DH
_geom_hbond_distance_HA
_geom_hbond_distance_DA
_geom_hbond_angle_DHA
C1 H1A O 3_677 0.9300 2.4100 3.264(11) 153.00

loop_
_geom_torsion_atom_site_label_1
_geom_torsion_atom_site_label_2
_geom_torsion_atom_site_label_3
_geom_torsion_atom_site_label_4
_geom_torsion
O N C1 C2 -179.7(7)
C5 N C1 C2 -1.9(12)
N C1 C2 C3 0.3(12)
N C1 C2 Br 177.3(6)
C1 C2 C3 C4 1.0(13)
Br C2 C3 C4 -176.0(6)
C2 C3 C4 C5 -0.9(14)
O N C5 C4 179.7(7)
C1 N C5 C4 2.0(11)
O N C5 C6 -0.3(11)
C1 N C5 C6 -178.1(7)
C3 C4 C5 N -0.5(13)
C3 C4 C5 C6 179.5(9)

loop_
_cod_related_entry_id
_cod_related_entry_database
_cod_related_entry_code
1 ChemSpider 713859
